data_7242485
loop_
_publ_author_name
'Angpanitcharoen, Phakpoom'
'Lamb, Jessica V.'
'Buffet, Jean-Charles'
'Turner, Zo\"e R.'
'O'Hare, Dermot'

_publ_section_title
;
 Synthesis of zirconocene complexes and their use in slurry-phase
 polymerisation of ethylene
;
_journal_issue 19
_journal_name_full 'RSC Advances'
_journal_page_first 11529
_journal_page_last 11535
_journal_paper_doi 10.1039/D1RA01912K
_journal_volume 11
_journal_year 2021
_chemical_formula_moiety 'C47.50 H56 Zr'
_chemical_formula_sum 'C47.5 H56 Zr'
_chemical_formula_weight 718.14
_space_group_crystal_system monoclinic
_space_group_IT_number 15
_space_group_name_Hall '-C 2yc'
_space_group_name_H-M_alt 'C 1 2/c 1'
_atom_sites_solution_hydrogens geom
_audit_creation_method SHELXL-2014
_audit_update_record
;
2021-01-22 deposited with the CCDC.	2021-03-11 downloaded from the CCDC.
;
_cell_angle_alpha 90
_cell_angle_beta 112.710(4)
_cell_angle_gamma 90
_cell_formula_units_Z 8
_cell_length_a 23.5240(7)
_cell_length_b 12.9247(3)
_cell_length_c 25.9982(8)
_cell_measurement_reflns_used 8138
_cell_measurement_temperature 150(2)
_cell_measurement_theta_max 76.3140
_cell_measurement_theta_min 3.9210
_cell_volume 7291.7(4)
_computing_cell_refinement 'CrysAlisPro 1.171.38.41 (Rigaku OD, 2015)'
_computing_data_collection 'CrysAlisPro 1.171.38.41 (Rigaku OD, 2015)'
_computing_data_reduction 'CrysAlisPro 1.171.38.41 (Rigaku OD, 2015)'
_computing_molecular_graphics
;
ORTEP3 for Windows. Farrugia, L. J. J. Appl. Cryst. 1997, 30, 565.
;
_computing_structure_refinement 'SHELXL-2014 (Sheldrick, 2014)'
_computing_structure_solution
;
SUPERFLIP 
Palatinus, L.; Chapuis, G. J. Appl. Cryst. 2007, 40, 786-790.
;
_diffrn_ambient_environment N~2~
_diffrn_ambient_temperature 150.01(10)
_diffrn_detector 'CCD plate'
_diffrn_detector_area_resol_mean 10.5035
_diffrn_detector_type Atlas
_diffrn_measured_fraction_theta_full 0.999
_diffrn_measured_fraction_theta_max 0.990
_diffrn_measurement_device 'four-circle diffractometer'
_diffrn_measurement_device_type 'SuperNova, Dual, Cu at zero, Atlas'
_diffrn_radiation_monochromator mirror
_diffrn_radiation_probe x-ray
_diffrn_radiation_type 'Cu K\a'
_diffrn_radiation_wavelength 1.54184
_diffrn_reflns_av_R_equivalents 0.0227
_diffrn_reflns_av_unetI/netI 0.0306
_diffrn_reflns_Laue_measured_fraction_full 0.999
_diffrn_reflns_Laue_measured_fraction_max 0.990
_diffrn_reflns_limit_h_max 29
_diffrn_reflns_limit_h_min -28
_diffrn_reflns_limit_k_max 16
_diffrn_reflns_limit_k_min -15
_diffrn_reflns_limit_l_max 14
_diffrn_reflns_limit_l_min -32
_diffrn_reflns_number 16598
_diffrn_reflns_point_group_measured_fraction_full 0.999
_diffrn_reflns_point_group_measured_fraction_max 0.990
_diffrn_reflns_theta_full 67.684
_diffrn_reflns_theta_max 74.489
_diffrn_reflns_theta_min 3.686
_diffrn_source 'micro-focus sealed X-ray tube'
_diffrn_source_type 'SuperNova (Cu) X-ray Source'
_exptl_absorpt_coefficient_mu 2.700
_exptl_absorpt_correction_T_max 1.00000
_exptl_absorpt_correction_T_min 0.87253
_exptl_absorpt_correction_type multi-scan
_exptl_absorpt_process_details
;
CrysAlisPro 1.171.38.41 (Rigaku Oxford Diffraction, 2015)
Empirical absorption correction using spherical harmonics,
 implemented in SCALE3 ABSPACK scaling algorithm.
;
_exptl_crystal_colour 'clear yellow'
_exptl_crystal_density_diffrn 1.308
_exptl_crystal_description block
_exptl_crystal_F_000 3048
_exptl_crystal_size_max 0.094
_exptl_crystal_size_mid 0.066
_exptl_crystal_size_min 0.037
_refine_diff_density_max 0.331
_refine_diff_density_min -0.435
_refine_diff_density_rms 0.054
_refine_ls_extinction_method none
_refine_ls_goodness_of_fit_ref 1.034
_refine_ls_hydrogen_treatment constr
_refine_ls_matrix_type full
_refine_ls_number_parameters 452
_refine_ls_number_reflns 7392
_refine_ls_number_restraints 0
_refine_ls_restrained_S_all 1.034
_refine_ls_R_factor_all 0.0320
_refine_ls_R_factor_gt 0.0252
_refine_ls_shift/su_max 0.001
_refine_ls_shift/su_mean 0.000
_refine_ls_structure_factor_coef Fsqd
_refine_ls_weighting_details 'w=1/[\s^2^(Fo^2^)+(0.0313P)^2^+4.0361P] where P=(Fo^2^+2Fc^2^)/3'
_refine_ls_weighting_scheme calc
_refine_ls_wR_factor_gt 0.0606
_refine_ls_wR_factor_ref 0.0634
_reflns_Friedel_coverage 0.000
_reflns_number_gt 6405
_reflns_number_total 7392
_reflns_threshold_expression 'I > 2\s(I)'
_cod_data_source_file d1ra01912k2.cif
_cod_data_source_block 032ZRT17
_cod_original_sg_symbol_H-M 'C 2/c'
_cod_original_formula_sum 'C47.50 H56 Zr'
_cod_database_code 7242485
_shelx_space_group_comment
;
The symmetry employed for this shelxl refinement is uniquely defined
by the following loop, which should always be used as a source of
symmetry information in preference to the above space-group names.
They are only intended as comments.
;
_shelx_estimated_absorpt_t_min 0.785
_shelx_estimated_absorpt_t_max 0.907
_shelxl_version_number 2014-3

loop_
_space_group_symop_operation_xyz
'x, y, z'
'-x, y, -z+1/2'
'x+1/2, y+1/2, z'
'-x+1/2, y+1/2, -z+1/2'
'-x, -y, -z'
'x, -y, z-1/2'
'-x+1/2, -y+1/2, -z'
'x+1/2, -y+1/2, z-1/2'

loop_
_atom_site_label
_atom_site_type_symbol
_atom_site_fract_x
_atom_site_fract_y
_atom_site_fract_z
_atom_site_U_iso_or_equiv
_atom_site_adp_type
_atom_site_occupancy
_atom_site_site_symmetry_order
_atom_site_calc_flag
_atom_site_refinement_flags_posn
_atom_site_refinement_flags_adp
_atom_site_refinement_flags_occupancy
_atom_site_disorder_assembly
_atom_site_disorder_group
C1 C 0.29622(7) 0.90609(13) 0.13895(7) 0.0181(3) Uani 1 1 d . . . . .
H1 H 0.3160 0.9025 0.1784 0.022 Uiso 1 1 calc R U . . .
C2 C 0.31305(7) 0.97182(13) 0.10371(7) 0.0187(3) Uani 1 1 d . . . . .
C3 C 0.27067(7) 0.95838(13) 0.04802(7) 0.0179(3) Uani 1 1 d . . . . .
C4 C 0.18230(8) 0.82092(13) 0.00499(7) 0.0178(3) Uani 1 1 d . . . . .
C5 C 0.15261(8) 0.74114(13) 0.01966(7) 0.0199(3) Uani 1 1 d . . . . .
C6 C 0.16893(8) 0.71107(13) 0.07724(7) 0.0206(3) Uani 1 1 d . . . . .
C7 C 0.21557(8) 0.76083(13) 0.11926(7) 0.0188(3) Uani 1 1 d . . . . .
C8 C 0.24483(7) 0.84643(13) 0.10525(7) 0.0168(3) Uani 1 1 d . . . . .
C9 C 0.22820(7) 0.87842(12) 0.04827(6) 0.0160(3) Uani 1 1 d . . . . .
C10 C 0.37065(8) 1.03671(14) 0.12303(8) 0.0259(4) Uani 1 1 d . . . . .
H10A H 0.3914 1.0319 0.1637 0.039 Uiso 1 1 calc R U . . .
H10B H 0.3598 1.1090 0.1123 0.039 Uiso 1 1 calc R U . . .
H10C H 0.3983 1.0115 0.1057 0.039 Uiso 1 1 calc R U . . .
C11 C 0.27770(9) 1.00789(14) -0.00149(8) 0.0247(4) Uani 1 1 d . . . . .
H11A H 0.3100 1.0608 0.0113 0.037 Uiso 1 1 calc R U . . .
H11B H 0.2386 1.0401 -0.0252 0.037 Uiso 1 1 calc R U . . .
H11C H 0.2890 0.9551 -0.0229 0.037 Uiso 1 1 calc R U . . .
C12 C 0.17192(9) 0.84292(15) -0.05519(7) 0.0258(4) Uani 1 1 d . . . . .
H12A H 0.2055 0.8124 -0.0636 0.039 Uiso 1 1 calc R U . . .
H12B H 0.1710 0.9179 -0.0611 0.039 Uiso 1 1 calc R U . . .
H12C H 0.1326 0.8128 -0.0798 0.039 Uiso 1 1 calc R U . . .
C13 C 0.10230(9) 0.68156(16) -0.02524(8) 0.0301(4) Uani 1 1 d . . . . .
H13A H 0.0632 0.7191 -0.0358 0.045 Uiso 1 1 calc R U . . .
H13B H 0.0981 0.6129 -0.0111 0.045 Uiso 1 1 calc R U . . .
H13C H 0.1130 0.6741 -0.0580 0.045 Uiso 1 1 calc R U . . .
C14 C 0.13591(9) 0.62106(15) 0.09069(8) 0.0299(4) Uani 1 1 d . . . . .
H14A H 0.1502 0.5561 0.0803 0.045 Uiso 1 1 calc R U . . .
H14B H 0.0914 0.6282 0.0697 0.045 Uiso 1 1 calc R U . . .
H14C H 0.1447 0.6206 0.1307 0.045 Uiso 1 1 calc R U . . .
C15 C 0.24253(9) 0.72436(15) 0.17921(8) 0.0278(4) Uani 1 1 d . . . . .
H15A H 0.2115 0.6847 0.1873 0.042 Uiso 1 1 calc R U . . .
H15B H 0.2551 0.7844 0.2041 0.042 Uiso 1 1 calc R U . . .
H15C H 0.2785 0.6804 0.1850 0.042 Uiso 1 1 calc R U . . .
C16 C 0.10789(7) 0.95771(13) 0.07412(7) 0.0177(3) Uani 1 1 d . . . . .
H16 H 0.1096 0.8927 0.0578 0.021 Uiso 1 1 calc R U . . .
C17 C 0.12048(7) 0.97634(14) 0.13118(7) 0.0196(3) Uani 1 1 d . . . . .
C18 C 0.11779(7) 1.08359(14) 0.13975(7) 0.0203(3) Uani 1 1 d . . . . .
C19 C 0.08063(7) 1.23719(14) 0.06843(7) 0.0215(3) Uani 1 1 d . . . . .
C20 C 0.06218(8) 1.25977(14) 0.01220(8) 0.0229(3) Uani 1 1 d . . . . .
C21 C 0.05395(7) 1.17976(14) -0.02849(7) 0.0208(3) Uani 1 1 d . . . . .
C22 C 0.06777(7) 1.07796(13) -0.01244(7) 0.0174(3) Uani 1 1 d . . . . .
C23 C 0.09207(7) 1.05474(13) 0.04554(7) 0.0167(3) Uani 1 1 d . . . . .
C24 C 0.09839(7) 1.13364(13) 0.08627(7) 0.0187(3) Uani 1 1 d . . . . .
C25 C 0.13002(9) 0.89439(16) 0.17472(7) 0.0267(4) Uani 1 1 d . . . . .
H25A H 0.1695 0.9060 0.2059 0.040 Uiso 1 1 calc R U . . .
H25B H 0.1303 0.8261 0.1584 0.040 Uiso 1 1 calc R U . . .
H25C H 0.0965 0.8976 0.1882 0.040 Uiso 1 1 calc R U . . .
C26 C 0.12338(9) 1.12986(17) 0.19466(8) 0.0291(4) Uani 1 1 d . . . . .
H26A H 0.0824 1.1490 0.1930 0.044 Uiso 1 1 calc R U . . .
H26B H 0.1495 1.1916 0.2023 0.044 Uiso 1 1 calc R U . . .
H26C H 0.1419 1.0791 0.2245 0.044 Uiso 1 1 calc R U . . .
C27 C 0.07651(9) 1.31863(16) 0.10861(9) 0.0319(4) Uani 1 1 d . . . . .
H27A H 0.0931 1.3842 0.1014 0.048 Uiso 1 1 calc R U . . .
H27B H 0.1005 1.2964 0.1470 0.048 Uiso 1 1 calc R U . . .
H27C H 0.0333 1.3281 0.1035 0.048 Uiso 1 1 calc R U . . .
C28 C 0.04847(9) 1.37083(15) -0.00728(9) 0.0326(4) Uani 1 1 d . . . . .
H28A H 0.0107 1.3936 -0.0032 0.049 Uiso 1 1 calc R U . . .
H28B H 0.0430 1.3756 -0.0465 0.049 Uiso 1 1 calc R U . . .
H28C H 0.0828 1.4151 0.0153 0.049 Uiso 1 1 calc R U . . .
C30 C 0.02576(9) 1.20858(16) -0.08956(8) 0.0287(4) Uani 1 1 d . . . . .
H30A H 0.0170 1.1456 -0.1123 0.043 Uiso 1 1 calc R U . . .
H30B H 0.0546 1.2520 -0.0988 0.043 Uiso 1 1 calc R U . . .
H30C H -0.0126 1.2468 -0.0972 0.043 Uiso 1 1 calc R U . . .
C31 C 0.05268(8) 0.98958(14) -0.05345(7) 0.0212(3) Uani 1 1 d . . . . .
H31A H 0.0080 0.9867 -0.0746 0.032 Uiso 1 1 calc R U . . .
H31B H 0.0667 0.9244 -0.0333 0.032 Uiso 1 1 calc R U . . .
H31C H 0.0735 1.0002 -0.0792 0.032 Uiso 1 1 calc R U . . .
C32 C 0.22203(8) 1.18503(13) 0.06110(7) 0.0188(3) Uani 1 1 d . . . . .
H32A H 0.2424 1.1657 0.0355 0.023 Uiso 1 1 calc R U . . .
H32B H 0.1803 1.2104 0.0377 0.023 Uiso 1 1 calc R U . . .
C33 C 0.25695(8) 1.27305(13) 0.09595(7) 0.0184(3) Uani 1 1 d . . . . .
C34 C 0.31527(8) 1.30173(14) 0.09835(7) 0.0221(3) Uani 1 1 d . . . . .
H34 H 0.3333 1.2641 0.0771 0.026 Uiso 1 1 calc R U . . .
C35 C 0.34729(8) 1.38390(15) 0.13097(8) 0.0265(4) Uani 1 1 d . . . . .
H35 H 0.3872 1.4005 0.1324 0.032 Uiso 1 1 calc R U . . .
C36 C 0.32186(9) 1.44232(15) 0.16155(8) 0.0283(4) Uani 1 1 d . . . . .
H36 H 0.3438 1.4990 0.1835 0.034 Uiso 1 1 calc R U . . .
C37 C 0.26373(9) 1.41621(15) 0.15935(8) 0.0280(4) Uani 1 1 d . . . . .
H37 H 0.2454 1.4556 0.1797 0.034 Uiso 1 1 calc R U . . .
C38 C 0.23229(8) 1.33260(14) 0.12744(7) 0.0234(3) Uani 1 1 d . . . . .
H38 H 0.1928 1.3152 0.1269 0.028 Uiso 1 1 calc R U . . .
C39 C 0.25839(7) 1.08195(14) 0.19870(7) 0.0198(3) Uani 1 1 d . . . . .
H39A H 0.2410 1.1504 0.2017 0.024 Uiso 1 1 calc R U . . .
H39B H 0.2428 1.0330 0.2195 0.024 Uiso 1 1 calc R U . . .
C40 C 0.32598(8) 1.09047(13) 0.23196(6) 0.0188(3) Uani 1 1 d . . . . .
C41 C 0.35828(8) 1.18058(14) 0.23037(7) 0.0215(3) Uani 1 1 d . . . . .
H41 H 0.3365 1.2377 0.2087 0.026 Uiso 1 1 calc R U . . .
C42 C 0.42152(8) 1.18823(15) 0.25987(7) 0.0248(4) Uani 1 1 d . . . . .
H42 H 0.4425 1.2498 0.2575 0.030 Uiso 1 1 calc R U . . .
C43 C 0.45433(8) 1.10700(16) 0.29265(8) 0.0268(4) Uani 1 1 d . . . . .
H43 H 0.4977 1.1120 0.3124 0.032 Uiso 1 1 calc R U . . .
C44 C 0.42303(9) 1.01822(15) 0.29628(7) 0.0260(4) Uani 1 1 d . . . . .
H44 H 0.4450 0.9625 0.3192 0.031 Uiso 1 1 calc R U . . .
C45 C 0.35981(8) 1.01019(14) 0.26666(7) 0.0221(3) Uani 1 1 d . . . . .
H45 H 0.3391 0.9491 0.2700 0.027 Uiso 1 1 calc R U . . .
Zr1 Zr 0.21075(2) 1.03500(2) 0.10596(2) 0.01345(5) Uani 1 1 d . . . . .
C1S C 0.0000 0.9813(3) 0.2500 0.0428(7) Uani 1 2 d S T P . .
H1S1 H 0.0342 0.9560 0.2831 0.064 Uiso 0.5 1 calc R U P . .
H1S2 H 0.0048 0.9560 0.2164 0.064 Uiso 0.5 1 calc R U P . .
H1S3 H -0.0391 0.9560 0.2505 0.064 Uiso 0.5 1 calc R U P . .
C2S C 0.0000 1.0976(2) 0.2500 0.0287(5) Uani 1 2 d S T P . .
C3S C 0.04129(10) 1.15209(19) 0.29467(9) 0.0363(5) Uani 1 1 d . . . . .
H3S H 0.0698 1.1156 0.3256 0.044 Uiso 1 1 calc R U . . .
C4S C 0.04151(13) 1.2590(2) 0.29466(11) 0.0475(6) Uani 1 1 d . . . . .
H4S H 0.0703 1.2955 0.3254 0.057 Uiso 1 1 calc R U . . .
C5S C 0.0000 1.3132(3) 0.2500 0.0531(9) Uani 1 2 d S T P . .
H5S H 0.0000 1.3867 0.2500 0.064 Uiso 1 2 calc R U P . .

loop_
_atom_site_aniso_label
_atom_site_aniso_U_11
_atom_site_aniso_U_22
_atom_site_aniso_U_33
_atom_site_aniso_U_23
_atom_site_aniso_U_13
_atom_site_aniso_U_12
C1 0.0167(7) 0.0180(8) 0.0176(7) -0.0012(6) 0.0044(6) 0.0028(6)
C2 0.0157(7) 0.0179(7) 0.0231(8) -0.0023(6) 0.0082(6) 0.0018(6)
C3 0.0182(7) 0.0162(7) 0.0216(8) 0.0001(6) 0.0102(6) 0.0027(6)
C4 0.0190(7) 0.0168(7) 0.0162(7) -0.0011(6) 0.0053(6) 0.0049(6)
C5 0.0167(7) 0.0195(8) 0.0217(8) -0.0042(6) 0.0056(6) 0.0010(6)
C6 0.0223(8) 0.0162(7) 0.0248(8) 0.0010(6) 0.0109(7) 0.0008(6)
C7 0.0212(8) 0.0184(7) 0.0186(8) 0.0029(6) 0.0096(6) 0.0037(6)
C8 0.0178(7) 0.0167(7) 0.0156(7) -0.0008(6) 0.0061(6) 0.0020(6)
C9 0.0174(7) 0.0158(7) 0.0155(7) 0.0012(6) 0.0073(6) 0.0031(6)
C10 0.0193(8) 0.0239(8) 0.0354(10) -0.0059(7) 0.0117(7) -0.0043(7)
C11 0.0325(9) 0.0219(8) 0.0267(9) 0.0021(7) 0.0192(8) 0.0011(7)
C12 0.0312(9) 0.0291(9) 0.0147(8) -0.0010(7) 0.0062(7) 0.0059(7)
C13 0.0278(9) 0.0287(9) 0.0294(10) -0.0076(8) 0.0061(8) -0.0072(8)
C14 0.0308(9) 0.0238(9) 0.0362(10) 0.0030(8) 0.0141(8) -0.0069(8)
C15 0.0320(10) 0.0283(9) 0.0226(9) 0.0080(7) 0.0100(7) 0.0021(8)
C16 0.0144(7) 0.0187(8) 0.0209(8) -0.0006(6) 0.0077(6) -0.0008(6)
C17 0.0144(7) 0.0262(9) 0.0190(8) 0.0007(7) 0.0074(6) -0.0006(6)
C18 0.0138(7) 0.0289(9) 0.0186(8) -0.0035(7) 0.0067(6) 0.0000(6)
C19 0.0143(7) 0.0201(8) 0.0285(9) -0.0067(7) 0.0065(6) -0.0009(6)
C20 0.0162(7) 0.0182(8) 0.0320(9) -0.0005(7) 0.0067(7) 0.0002(6)
C21 0.0149(7) 0.0247(8) 0.0212(8) 0.0017(7) 0.0053(6) 0.0004(6)
C22 0.0123(7) 0.0207(8) 0.0195(8) -0.0018(6) 0.0065(6) -0.0017(6)
C23 0.0155(7) 0.0173(7) 0.0178(7) -0.0022(6) 0.0070(6) -0.0010(6)
C24 0.0120(7) 0.0231(8) 0.0205(8) -0.0053(6) 0.0057(6) -0.0017(6)
C25 0.0263(9) 0.0337(10) 0.0217(8) 0.0047(7) 0.0111(7) -0.0016(8)
C26 0.0244(9) 0.0420(11) 0.0223(9) -0.0078(8) 0.0106(7) 0.0025(8)
C27 0.0257(9) 0.0279(9) 0.0392(11) -0.0134(8) 0.0094(8) 0.0031(8)
C28 0.0282(10) 0.0209(9) 0.0441(11) 0.0039(8) 0.0091(8) 0.0023(7)
C30 0.0273(9) 0.0309(10) 0.0267(9) 0.0091(8) 0.0090(7) 0.0061(8)
C31 0.0195(8) 0.0255(8) 0.0171(8) -0.0031(6) 0.0054(6) 0.0004(6)
C32 0.0202(8) 0.0171(7) 0.0198(8) 0.0024(6) 0.0082(6) 0.0004(6)
C33 0.0191(8) 0.0164(7) 0.0182(8) 0.0041(6) 0.0054(6) 0.0013(6)
C34 0.0221(8) 0.0234(8) 0.0224(8) 0.0036(7) 0.0104(7) 0.0010(7)
C35 0.0218(8) 0.0285(9) 0.0279(9) 0.0039(7) 0.0081(7) -0.0063(7)
C36 0.0304(9) 0.0216(8) 0.0277(9) -0.0015(7) 0.0054(7) -0.0065(7)
C37 0.0301(9) 0.0245(9) 0.0294(9) -0.0026(7) 0.0115(8) 0.0027(7)
C38 0.0209(8) 0.0230(8) 0.0274(9) -0.0007(7) 0.0106(7) 0.0012(7)
C39 0.0184(8) 0.0241(8) 0.0167(7) -0.0023(6) 0.0067(6) -0.0014(6)
C40 0.0188(8) 0.0236(8) 0.0140(7) -0.0040(6) 0.0064(6) 0.0003(6)
C41 0.0230(8) 0.0206(8) 0.0200(8) -0.0021(6) 0.0074(7) 0.0010(7)
C42 0.0238(8) 0.0247(8) 0.0261(9) -0.0059(7) 0.0099(7) -0.0054(7)
C43 0.0184(8) 0.0352(10) 0.0243(9) -0.0045(8) 0.0054(7) 0.0001(7)
C44 0.0255(9) 0.0307(9) 0.0194(8) 0.0024(7) 0.0061(7) 0.0064(7)
C45 0.0242(8) 0.0237(8) 0.0181(8) 0.0001(6) 0.0078(7) -0.0014(7)
Zr1 0.01292(7) 0.01428(7) 0.01286(7) -0.00061(5) 0.00466(5) -0.00023(5)
C1S 0.0378(17) 0.0374(17) 0.0488(19) 0.000 0.0119(14) 0.000
C2S 0.0227(12) 0.0371(15) 0.0288(13) 0.000 0.0126(10) 0.000
C3S 0.0336(11) 0.0458(12) 0.0275(10) -0.0037(9) 0.0094(8) -0.0010(9)
C4S 0.0561(15) 0.0462(13) 0.0423(13) -0.0144(11) 0.0212(11) -0.0122(12)
C5S 0.077(3) 0.0315(16) 0.068(2) 0.000 0.048(2) 0.000

loop_
_atom_type_symbol
_atom_type_description
_atom_type_scat_dispersion_real
_atom_type_scat_dispersion_imag
_atom_type_scat_source
C C 0.0181 0.0091 'International Tables Vol C Tables 4.2.6.8 and 6.1.1.4'
H H 0.0000 0.0000 'International Tables Vol C Tables 4.2.6.8 and 6.1.1.4'
Zr Zr -0.1862 2.2449 'International Tables Vol C Tables 4.2.6.8 and 6.1.1.4'

loop_
_geom_angle_atom_site_label_1
_geom_angle_atom_site_label_2
_geom_angle_atom_site_label_3
_geom_angle
_geom_angle_site_symmetry_1
_geom_angle_site_symmetry_3
_geom_angle_publ_flag
C2 C1 C8 108.18(14) . . ?
C2 C1 Zr1 76.47(9) . . ?
C8 C1 Zr1 76.63(9) . . ?
C2 C1 H1 125.9 . . ?
C8 C1 H1 125.9 . . ?
Zr1 C1 H1 113.4 . . ?
C1 C2 C3 109.04(14) . . ?
C1 C2 C10 124.04(16) . . ?
C3 C2 C10 126.66(16) . . ?
C1 C2 Zr1 71.11(9) . . ?
C3 C2 Zr1 76.47(9) . . ?
C10 C2 Zr1 123.16(11) . . ?
C2 C3 C9 107.41(14) . . ?
C2 C3 C11 123.83(15) . . ?
C9 C3 C11 128.02(15) . . ?
C2 C3 Zr1 71.86(9) . . ?
C9 C3 Zr1 74.96(9) . . ?
C11 C3 Zr1 126.34(11) . . ?
C5 C4 C9 118.68(15) . . ?
C5 C4 C12 121.95(16) . . ?
C9 C4 C12 119.13(15) . . ?
C4 C5 C6 121.75(15) . . ?
C4 C5 C13 119.73(16) . . ?
C6 C5 C13 118.52(16) . . ?
C7 C6 C5 120.56(16) . . ?
C7 C6 C14 120.01(16) . . ?
C5 C6 C14 119.37(16) . . ?
C6 C7 C8 118.51(15) . . ?
C6 C7 C15 124.19(16) . . ?
C8 C7 C15 117.01(16) . . ?
C1 C8 C7 130.29(15) . . ?
C1 C8 C9 107.95(14) . . ?
C7 C8 C9 121.40(15) . . ?
C1 C8 Zr1 70.92(9) . . ?
C7 C8 Zr1 123.57(11) . . ?
C9 C8 Zr1 76.89(9) . . ?
C4 C9 C3 133.16(15) . . ?
C4 C9 C8 118.88(15) . . ?
C3 C9 C8 107.33(14) . . ?
C4 C9 Zr1 127.49(11) . . ?
C3 C9 Zr1 73.33(9) . . ?
C8 C9 Zr1 71.10(9) . . ?
C2 C10 H10A 109.5 . . ?
C2 C10 H10B 109.5 . . ?
H10A C10 H10B 109.5 . . ?
C2 C10 H10C 109.5 . . ?
H10A C10 H10C 109.5 . . ?
H10B C10 H10C 109.5 . . ?
C3 C11 H11A 109.5 . . ?
C3 C11 H11B 109.5 . . ?
H11A C11 H11B 109.5 . . ?
C3 C11 H11C 109.5 . . ?
H11A C11 H11C 109.5 . . ?
H11B C11 H11C 109.5 . . ?
C4 C12 H12A 109.5 . . ?
C4 C12 H12B 109.5 . . ?
H12A C12 H12B 109.5 . . ?
C4 C12 H12C 109.5 . . ?
H12A C12 H12C 109.5 . . ?
H12B C12 H12C 109.5 . . ?
C5 C13 H13A 109.5 . . ?
C5 C13 H13B 109.5 . . ?
H13A C13 H13B 109.5 . . ?
C5 C13 H13C 109.5 . . ?
H13A C13 H13C 109.5 . . ?
H13B C13 H13C 109.5 . . ?
C6 C14 H14A 109.5 . . ?
C6 C14 H14B 109.5 . . ?
H14A C14 H14B 109.5 . . ?
C6 C14 H14C 109.5 . . ?
H14A C14 H14C 109.5 . . ?
H14B C14 H14C 109.5 . . ?
C7 C15 H15A 109.5 . . ?
C7 C15 H15B 109.5 . . ?
H15A C15 H15B 109.5 . . ?
C7 C15 H15C 109.5 . . ?
H15A C15 H15C 109.5 . . ?
H15B C15 H15C 109.5 . . ?
C17 C16 C23 107.58(15) . . ?
C17 C16 Zr1 78.27(9) . . ?
C23 C16 Zr1 80.97(9) . . ?
C17 C16 H16 126.2 . . ?
C23 C16 H16 126.2 . . ?
Zr1 C16 H16 107.8 . . ?
C18 C17 C16 109.19(15) . . ?
C18 C17 C25 125.24(16) . . ?
C16 C17 C25 125.39(16) . . ?
C18 C17 Zr1 80.91(10) . . ?
C16 C17 Zr1 69.02(9) . . ?
C25 C17 Zr1 120.20(11) . . ?
C17 C18 C24 107.84(14) . . ?
C17 C18 C26 123.21(17) . . ?
C24 C18 C26 128.07(16) . . ?
C17 C18 Zr1 68.40(9) . . ?
C24 C18 Zr1 77.69(9) . . ?
C26 C18 Zr1 127.56(11) . . ?
C20 C19 C24 118.29(16) . . ?
C20 C19 C27 120.31(17) . . ?
C24 C19 C27 121.18(17) . . ?
C19 C20 C21 121.53(16) . . ?
C19 C20 C28 119.45(17) . . ?
C21 C20 C28 118.99(17) . . ?
C22 C21 C20 120.93(16) . . ?
C22 C21 C30 120.57(17) . . ?
C20 C21 C30 118.37(16) . . ?
C21 C22 C23 118.20(16) . . ?
C21 C22 C31 122.98(15) . . ?
C23 C22 C31 118.55(15) . . ?
C22 C23 C16 130.72(15) . . ?
C22 C23 C24 121.10(15) . . ?
C16 C23 C24 107.89(14) . . ?
C22 C23 Zr1 123.50(11) . . ?
C16 C23 Zr1 66.57(9) . . ?
C24 C23 Zr1 81.07(9) . . ?
C19 C24 C23 119.54(15) . . ?
C19 C24 C18 132.88(16) . . ?
C23 C24 C18 107.29(15) . . ?
C19 C24 Zr1 128.68(11) . . ?
C23 C24 Zr1 68.47(9) . . ?
C18 C24 Zr1 72.16(9) . . ?
C17 C25 H25A 109.5 . . ?
C17 C25 H25B 109.5 . . ?
H25A C25 H25B 109.5 . . ?
C17 C25 H25C 109.5 . . ?
H25A C25 H25C 109.5 . . ?
H25B C25 H25C 109.5 . . ?
C18 C26 H26A 109.5 . . ?
C18 C26 H26B 109.5 . . ?
H26A C26 H26B 109.5 . . ?
C18 C26 H26C 109.5 . . ?
H26A C26 H26C 109.5 . . ?
H26B C26 H26C 109.5 . . ?
C19 C27 H27A 109.5 . . ?
C19 C27 H27B 109.5 . . ?
H27A C27 H27B 109.5 . . ?
C19 C27 H27C 109.5 . . ?
H27A C27 H27C 109.5 . . ?
H27B C27 H27C 109.5 . . ?
C20 C28 H28A 109.5 . . ?
C20 C28 H28B 109.5 . . ?
H28A C28 H28B 109.5 . . ?
C20 C28 H28C 109.5 . . ?
H28A C28 H28C 109.5 . . ?
H28B C28 H28C 109.5 . . ?
C21 C30 H30A 109.5 . . ?
C21 C30 H30B 109.5 . . ?
H30A C30 H30B 109.5 . . ?
C21 C30 H30C 109.5 . . ?
H30A C30 H30C 109.5 . . ?
H30B C30 H30C 109.5 . . ?
C22 C31 H31A 109.5 . . ?
C22 C31 H31B 109.5 . . ?
H31A C31 H31B 109.5 . . ?
C22 C31 H31C 109.5 . . ?
H31A C31 H31C 109.5 . . ?
H31B C31 H31C 109.5 . . ?
C33 C32 Zr1 118.30(11) . . ?
C33 C32 H32A 107.7 . . ?
Zr1 C32 H32A 107.7 . . ?
C33 C32 H32B 107.7 . . ?
Zr1 C32 H32B 107.7 . . ?
H32A C32 H32B 107.1 . . ?
C34 C33 C38 116.62(16) . . ?
C34 C33 C32 122.07(15) . . ?
C38 C33 C32 121.30(15) . . ?
C35 C34 C33 121.47(17) . . ?
C35 C34 H34 119.3 . . ?
C33 C34 H34 119.3 . . ?
C34 C35 C36 120.98(17) . . ?
C34 C35 H35 119.5 . . ?
C36 C35 H35 119.5 . . ?
C35 C36 C37 118.67(17) . . ?
C35 C36 H36 120.7 . . ?
C37 C36 H36 120.7 . . ?
C36 C37 C38 120.17(18) . . ?
C36 C37 H37 119.9 . . ?
C38 C37 H37 119.9 . . ?
C37 C38 C33 122.07(17) . . ?
C37 C38 H38 119.0 . . ?
C33 C38 H38 119.0 . . ?
C40 C39 Zr1 127.05(11) . . ?
C40 C39 H39A 105.5 . . ?
Zr1 C39 H39A 105.5 . . ?
C40 C39 H39B 105.5 . . ?
Zr1 C39 H39B 105.5 . . ?
H39A C39 H39B 106.1 . . ?
C41 C40 C45 117.04(15) . . ?
C41 C40 C39 120.89(16) . . ?
C45 C40 C39 122.06(16) . . ?
C42 C41 C40 121.37(17) . . ?
C42 C41 H41 119.3 . . ?
C40 C41 H41 119.3 . . ?
C43 C42 C41 120.64(17) . . ?
C43 C42 H42 119.7 . . ?
C41 C42 H42 119.7 . . ?
C42 C43 C44 119.03(17) . . ?
C42 C43 H43 120.5 . . ?
C44 C43 H43 120.5 . . ?
C43 C44 C45 120.47(17) . . ?
C43 C44 H44 119.8 . . ?
C45 C44 H44 119.8 . . ?
C44 C45 C40 121.39(17) . . ?
C44 C45 H45 119.3 . . ?
C40 C45 H45 119.3 . . ?
C39 Zr1 C32 101.56(6) . . ?
C39 Zr1 C16 118.52(6) . . ?
C32 Zr1 C16 117.33(6) . . ?
C39 Zr1 C1 79.34(6) . . ?
C32 Zr1 C1 119.70(6) . . ?
C16 Zr1 C1 113.83(5) . . ?
C39 Zr1 C2 91.49(6) . . ?
C32 Zr1 C2 87.96(6) . . ?
C16 Zr1 C2 132.57(5) . . ?
C1 Zr1 C2 32.42(5) . . ?
C39 Zr1 C17 85.81(6) . . ?
C32 Zr1 C17 129.71(6) . . ?
C16 Zr1 C17 32.71(5) . . ?
C1 Zr1 C17 110.57(6) . . ?
C2 Zr1 C17 142.02(6) . . ?
C39 Zr1 C8 103.27(6) . . ?
C32 Zr1 C8 133.63(5) . . ?
C16 Zr1 C8 83.16(5) . . ?
C1 Zr1 C8 32.45(5) . . ?
C2 Zr1 C8 53.06(5) . . ?
C17 Zr1 C8 90.74(5) . . ?
C39 Zr1 C3 123.11(5) . . ?
C32 Zr1 C3 80.58(5) . . ?
C16 Zr1 C3 109.39(5) . . ?
C1 Zr1 C3 53.46(5) . . ?
C2 Zr1 C3 31.67(5) . . ?
C17 Zr1 C3 135.75(5) . . ?
C8 Zr1 C3 53.05(5) . . ?
C39 Zr1 C23 124.86(5) . . ?
C32 Zr1 C23 85.42(5) . . ?
C16 Zr1 C23 32.46(5) . . ?
C1 Zr1 C23 142.90(5) . . ?
C2 Zr1 C23 143.64(5) . . ?
C17 Zr1 C23 52.42(5) . . ?
C8 Zr1 C23 110.46(5) . . ?
C3 Zr1 C23 112.02(5) . . ?
C39 Zr1 C9 132.32(5) . . ?
C32 Zr1 C9 106.29(5) . . ?
C16 Zr1 C9 81.11(5) . . ?
C1 Zr1 C9 53.32(5) . . ?
C2 Zr1 C9 52.43(5) . . ?
C17 Zr1 C9 104.11(5) . . ?
C8 Zr1 C9 32.01(5) . . ?
C3 Zr1 C9 31.72(5) . . ?
C23 Zr1 C9 95.56(5) . . ?
C39 Zr1 C18 74.33(5) . . ?
C32 Zr1 C18 103.30(6) . . ?
C16 Zr1 C18 52.54(5) . . ?
C1 Zr1 C18 133.11(5) . . ?
C2 Zr1 C18 163.29(5) . . ?
C17 Zr1 C18 30.69(5) . . ?
C8 Zr1 C18 120.83(5) . . ?
C3 Zr1 C18 161.46(5) . . ?
C23 Zr1 C18 51.14(5) . . ?
C9 Zr1 C18 132.75(5) . . ?
C39 Zr1 C24 96.58(5) . . ?
C32 Zr1 C24 79.12(5) . . ?
C16 Zr1 C24 51.93(5) . . ?
C1 Zr1 C24 161.14(5) . . ?
C2 Zr1 C24 165.90(5) . . ?
C17 Zr1 C24 50.59(5) . . ?
C8 Zr1 C24 134.96(5) . . ?
C3 Zr1 C24 138.27(5) . . ?
C23 Zr1 C24 30.46(5) . . ?
C9 Zr1 C24 125.99(5) . . ?
C18 Zr1 C24 30.16(5) . . ?
C2S C1S H1S1 109.5 . . ?
C2S C1S H1S2 109.5 . . ?
H1S1 C1S H1S2 109.5 . . ?
C2S C1S H1S3 109.5 . . ?
H1S1 C1S H1S3 109.5 . . ?
H1S2 C1S H1S3 109.5 . . ?
C3S C2S C3S 118.9(3) . 2 ?
C3S C2S C1S 120.56(15) . . ?
C3S C2S C1S 120.56(15) 2 . ?
C4S C3S C2S 120.7(2) . . ?
C4S C3S H3S 119.7 . . ?
C2S C3S H3S 119.7 . . ?
C3S C4S C5S 120.3(2) . . ?
C3S C4S H4S 119.9 . . ?
C5S C4S H4S 119.9 . . ?
C4S C5S C4S 119.3(3) 2 . ?
C4S C5S H5S 120.4 2 . ?
C4S C5S H5S 120.4 . . ?

loop_
_geom_bond_atom_site_label_1
_geom_bond_atom_site_label_2
_geom_bond_distance
_geom_bond_site_symmetry_2
_geom_bond_publ_flag
C1 C2 1.414(2) . ?
C1 C8 1.416(2) . ?
C1 Zr1 2.4945(16) . ?
C1 H1 0.9500 . ?
C2 C3 1.416(2) . ?
C2 C10 1.505(2) . ?
C2 Zr1 2.5633(16) . ?
C3 C9 1.439(2) . ?
C3 C11 1.502(2) . ?
C3 Zr1 2.6224(16) . ?
C4 C5 1.379(2) . ?
C4 C9 1.430(2) . ?
C4 C12 1.515(2) . ?
C5 C6 1.448(2) . ?
C5 C13 1.513(2) . ?
C6 C7 1.373(2) . ?
C6 C14 1.513(2) . ?
C7 C8 1.423(2) . ?
C7 C15 1.513(2) . ?
C8 C9 1.439(2) . ?
C8 Zr1 2.5680(16) . ?
C9 Zr1 2.6437(16) . ?
C10 H10A 0.9800 . ?
C10 H10B 0.9800 . ?
C10 H10C 0.9800 . ?
C11 H11A 0.9800 . ?
C11 H11B 0.9800 . ?
C11 H11C 0.9800 . ?
C12 H12A 0.9800 . ?
C12 H12B 0.9800 . ?
C12 H12C 0.9800 . ?
C13 H13A 0.9800 . ?
C13 H13B 0.9800 . ?
C13 H13C 0.9800 . ?
C14 H14A 0.9800 . ?
C14 H14B 0.9800 . ?
C14 H14C 0.9800 . ?
C15 H15A 0.9800 . ?
C15 H15B 0.9800 . ?
C15 H15C 0.9800 . ?
C16 C17 1.417(2) . ?
C16 C23 1.432(2) . ?
C16 Zr1 2.4477(16) . ?
C16 H16 0.9500 . ?
C17 C18 1.409(3) . ?
C17 C25 1.502(2) . ?
C17 Zr1 2.5667(16) . ?
C18 C24 1.439(2) . ?
C18 C26 1.506(2) . ?
C18 Zr1 2.7260(16) . ?
C19 C20 1.386(3) . ?
C19 C24 1.425(2) . ?
C19 C27 1.512(2) . ?
C20 C21 1.438(3) . ?
C20 C28 1.515(2) . ?
C21 C22 1.381(2) . ?
C21 C30 1.512(2) . ?
C22 C23 1.423(2) . ?
C22 C31 1.508(2) . ?
C23 C24 1.436(2) . ?
C23 Zr1 2.6345(16) . ?
C24 Zr1 2.7979(16) . ?
C25 H25A 0.9800 . ?
C25 H25B 0.9800 . ?
C25 H25C 0.9800 . ?
C26 H26A 0.9800 . ?
C26 H26B 0.9800 . ?
C26 H26C 0.9800 . ?
C27 H27A 0.9800 . ?
C27 H27B 0.9800 . ?
C27 H27C 0.9800 . ?
C28 H28A 0.9800 . ?
C28 H28B 0.9800 . ?
C28 H28C 0.9800 . ?
C30 H30A 0.9800 . ?
C30 H30B 0.9800 . ?
C30 H30C 0.9800 . ?
C31 H31A 0.9800 . ?
C31 H31B 0.9800 . ?
C31 H31C 0.9800 . ?
C32 C33 1.488(2) . ?
C32 Zr1 2.3302(16) . ?
C32 H32A 0.9900 . ?
C32 H32B 0.9900 . ?
C33 C34 1.399(2) . ?
C33 C38 1.402(2) . ?
C34 C35 1.386(3) . ?
C34 H34 0.9500 . ?
C35 C36 1.388(3) . ?
C35 H35 0.9500 . ?
C36 C37 1.388(3) . ?
C36 H36 0.9500 . ?
C37 C38 1.389(3) . ?
C37 H37 0.9500 . ?
C38 H38 0.9500 . ?
C39 C40 1.492(2) . ?
C39 Zr1 2.3133(16) . ?
C39 H39A 0.9900 . ?
C39 H39B 0.9900 . ?
C40 C41 1.400(2) . ?
C40 C45 1.403(2) . ?
C41 C42 1.389(2) . ?
C41 H41 0.9500 . ?
C42 C43 1.384(3) . ?
C42 H42 0.9500 . ?
C43 C44 1.386(3) . ?
C43 H43 0.9500 . ?
C44 C45 1.390(3) . ?
C44 H44 0.9500 . ?
C45 H45 0.9500 . ?
C1S C2S 1.503(4) . ?
C1S H1S1 0.9800 . ?
C1S H1S2 0.9800 . ?
C1S H1S3 0.9800 . ?
C2S C3S 1.384(3) . ?
C2S C3S 1.384(3) 2 ?
C3S C4S 1.382(4) . ?
C3S H3S 0.9500 . ?
C4S C5S 1.384(3) . ?
C4S H4S 0.9500 . ?
C5S C4S 1.384(3) 2 ?
C5S H5S 0.9500 . ?

loop_
_geom_torsion_atom_site_label_1
_geom_torsion_atom_site_label_2
_geom_torsion_atom_site_label_3
_geom_torsion_atom_site_label_4
_geom_torsion
_geom_torsion_site_symmetry_1
_geom_torsion_site_symmetry_2
_geom_torsion_site_symmetry_3
_geom_torsion_site_symmetry_4
_geom_torsion_publ_flag
C8 C1 C2 C3 3.09(18) . . . . ?
Zr1 C1 C2 C3 -67.68(12) . . . . ?
C8 C1 C2 C10 -171.42(15) . . . . ?
Zr1 C1 C2 C10 117.80(16) . . . . ?
C8 C1 C2 Zr1 70.77(11) . . . . ?
C1 C2 C3 C9 -2.91(18) . . . . ?
C10 C2 C3 C9 171.42(16) . . . . ?
Zr1 C2 C3 C9 -67.11(11) . . . . ?
C1 C2 C3 C11 -173.73(15) . . . . ?
C10 C2 C3 C11 0.6(3) . . . . ?
Zr1 C2 C3 C11 122.07(16) . . . . ?
C1 C2 C3 Zr1 64.20(11) . . . . ?
C10 C2 C3 Zr1 -121.47(17) . . . . ?
C9 C4 C5 C6 -3.2(2) . . . . ?
C12 C4 C5 C6 171.13(16) . . . . ?
C9 C4 C5 C13 177.85(15) . . . . ?
C12 C4 C5 C13 -7.8(2) . . . . ?
C4 C5 C6 C7 -0.9(3) . . . . ?
C13 C5 C6 C7 178.01(16) . . . . ?
C4 C5 C6 C14 -178.36(16) . . . . ?
C13 C5 C6 C14 0.6(2) . . . . ?
C5 C6 C7 C8 3.8(2) . . . . ?
C14 C6 C7 C8 -178.80(16) . . . . ?
C5 C6 C7 C15 -169.91(16) . . . . ?
C14 C6 C7 C15 7.5(3) . . . . ?
C2 C1 C8 C7 171.06(16) . . . . ?
Zr1 C1 C8 C7 -118.28(17) . . . . ?
C2 C1 C8 C9 -2.03(18) . . . . ?
Zr1 C1 C8 C9 68.63(11) . . . . ?
C2 C1 C8 Zr1 -70.66(11) . . . . ?
C6 C7 C8 C1 -174.84(16) . . . . ?
C15 C7 C8 C1 -0.7(3) . . . . ?
C6 C7 C8 C9 -2.6(2) . . . . ?
C15 C7 C8 C9 171.59(15) . . . . ?
C6 C7 C8 Zr1 92.39(17) . . . . ?
C15 C7 C8 Zr1 -93.47(17) . . . . ?
C5 C4 C9 C3 173.93(16) . . . . ?
C12 C4 C9 C3 -0.6(3) . . . . ?
C5 C4 C9 C8 4.4(2) . . . . ?
C12 C4 C9 C8 -170.17(15) . . . . ?
C5 C4 C9 Zr1 -83.16(18) . . . . ?
C12 C4 C9 Zr1 102.31(16) . . . . ?
C2 C3 C9 C4 -168.81(17) . . . . ?
C11 C3 C9 C4 1.5(3) . . . . ?
Zr1 C3 C9 C4 126.16(18) . . . . ?
C2 C3 C9 C8 1.63(18) . . . . ?
C11 C3 C9 C8 171.94(16) . . . . ?
Zr1 C3 C9 C8 -63.40(11) . . . . ?
C2 C3 C9 Zr1 65.03(11) . . . . ?
C11 C3 C9 Zr1 -124.66(17) . . . . ?
C1 C8 C9 C4 172.28(14) . . . . ?
C7 C8 C9 C4 -1.5(2) . . . . ?
Zr1 C8 C9 C4 -123.08(14) . . . . ?
C1 C8 C9 C3 0.24(18) . . . . ?
C7 C8 C9 C3 -173.59(14) . . . . ?
Zr1 C8 C9 C3 64.88(11) . . . . ?
C1 C8 C9 Zr1 -64.64(11) . . . . ?
C7 C8 C9 Zr1 121.53(15) . . . . ?
C23 C16 C17 C18 -4.69(18) . . . . ?
Zr1 C16 C17 C18 71.78(12) . . . . ?
C23 C16 C17 C25 170.67(15) . . . . ?
Zr1 C16 C17 C25 -112.86(16) . . . . ?
C23 C16 C17 Zr1 -76.47(11) . . . . ?
C16 C17 C18 C24 4.46(18) . . . . ?
C25 C17 C18 C24 -170.90(15) . . . . ?
Zr1 C17 C18 C24 68.38(11) . . . . ?
C16 C17 C18 C26 174.45(15) . . . . ?
C25 C17 C18 C26 -0.9(3) . . . . ?
Zr1 C17 C18 C26 -121.63(15) . . . . ?
C16 C17 C18 Zr1 -63.92(11) . . . . ?
C25 C17 C18 Zr1 120.72(17) . . . . ?
C24 C19 C20 C21 7.2(2) . . . . ?
C27 C19 C20 C21 -167.53(16) . . . . ?
C24 C19 C20 C28 -174.63(16) . . . . ?
C27 C19 C20 C28 10.6(2) . . . . ?
C19 C20 C21 C22 -3.9(3) . . . . ?
C28 C20 C21 C22 177.92(16) . . . . ?
C19 C20 C21 C30 172.03(16) . . . . ?
C28 C20 C21 C30 -6.1(2) . . . . ?
C20 C21 C22 C23 -1.8(2) . . . . ?
C30 C21 C22 C23 -177.67(15) . . . . ?
C20 C21 C22 C31 172.19(15) . . . . ?
C30 C21 C22 C31 -3.7(2) . . . . ?
C21 C22 C23 C16 176.89(16) . . . . ?
C31 C22 C23 C16 2.6(3) . . . . ?
C21 C22 C23 C24 4.0(2) . . . . ?
C31 C22 C23 C24 -170.27(14) . . . . ?
C21 C22 C23 Zr1 -96.51(16) . . . . ?
C31 C22 C23 Zr1 89.25(16) . . . . ?
C17 C16 C23 C22 -170.56(16) . . . . ?
Zr1 C16 C23 C22 114.88(17) . . . . ?
C17 C16 C23 C24 3.07(18) . . . . ?
Zr1 C16 C23 C24 -71.48(11) . . . . ?
C17 C16 C23 Zr1 74.56(11) . . . . ?
C20 C19 C24 C23 -4.9(2) . . . . ?
C27 C19 C24 C23 169.78(15) . . . . ?
C20 C19 C24 C18 -177.92(17) . . . . ?
C27 C19 C24 C18 -3.2(3) . . . . ?
C20 C19 C24 Zr1 80.08(19) . . . . ?
C27 C19 C24 Zr1 -105.20(17) . . . . ?
C22 C23 C24 C19 -0.6(2) . . . . ?
C16 C23 C24 C19 -174.99(14) . . . . ?
Zr1 C23 C24 C19 123.27(14) . . . . ?
C22 C23 C24 C18 174.00(14) . . . . ?
C16 C23 C24 C18 -0.37(18) . . . . ?
Zr1 C23 C24 C18 -62.10(11) . . . . ?
C22 C23 C24 Zr1 -123.90(15) . . . . ?
C16 C23 C24 Zr1 61.73(11) . . . . ?
C17 C18 C24 C19 171.12(17) . . . . ?
C26 C18 C24 C19 1.8(3) . . . . ?
Zr1 C18 C24 C19 -126.66(18) . . . . ?
C17 C18 C24 C23 -2.49(18) . . . . ?
C26 C18 C24 C23 -171.84(16) . . . . ?
Zr1 C18 C24 C23 59.73(11) . . . . ?
C17 C18 C24 Zr1 -62.22(11) . . . . ?
C26 C18 C24 Zr1 128.43(18) . . . . ?
Zr1 C32 C33 C34 109.23(16) . . . . ?
Zr1 C32 C33 C38 -71.84(18) . . . . ?
C38 C33 C34 C35 1.0(2) . . . . ?
C32 C33 C34 C35 179.99(16) . . . . ?
C33 C34 C35 C36 -1.5(3) . . . . ?
C34 C35 C36 C37 0.7(3) . . . . ?
C35 C36 C37 C38 0.5(3) . . . . ?
C36 C37 C38 C33 -1.0(3) . . . . ?
C34 C33 C38 C37 0.2(3) . . . . ?
C32 C33 C38 C37 -178.75(16) . . . . ?
Zr1 C39 C40 C41 83.98(19) . . . . ?
Zr1 C39 C40 C45 -97.02(18) . . . . ?
C45 C40 C41 C42 2.9(2) . . . . ?
C39 C40 C41 C42 -178.08(16) . . . . ?
C40 C41 C42 C43 -1.2(3) . . . . ?
C41 C42 C43 C44 -0.9(3) . . . . ?
C42 C43 C44 C45 1.1(3) . . . . ?
C43 C44 C45 C40 0.7(3) . . . . ?
C41 C40 C45 C44 -2.6(2) . . . . ?
C39 C40 C45 C44 178.32(16) . . . . ?
C3S C2S C3S C4S -0.23(17) 2 . . . ?
C1S C2S C3S C4S 179.77(17) . . . . ?
C2S C3S C4S C5S 0.5(3) . . . . ?
C3S C4S C5S C4S -0.23(17) . . . 2 ?
